data_4505574
loop_
_publ_author_name
'Cepeda, Javier'
'Beobide, Garikoitz'
'Castillo, Oscar'
'Luque, Antonio'
'P\'erez-Y\'a\~nez, Sonia'
'Rom\'an, Pascual'

_publ_contact_author
;
 Oscar Castillo. Departamento de Quimica Inorganica. 
Facultad de Ciencia y Tecnologia
Universidad del Pais Vasco,  Apdo. 644, 
E-48080 Bilbao, Spain
;
_publ_section_title
;
 Structure-Directing Effect of Organic Cations in the Assembly of Anionic
 In(III)/Diazinedicarboxylate Architectures
;
_journal_issue 3
_journal_name_full 'Crystal Growth &amp; Design'
_journal_page_first 1501
_journal_paper_doi 10.1021/cg201572y
_journal_volume 12
_journal_year 2012
_chemical_compound_source 'synthesis as described'
_chemical_formula_moiety 'C72 H44 In8 N24 O60, 4(C2 H8 N), 8(O)'
_chemical_formula_structural 'C72 H44 In8 N24 O60, 4(C2 H8 N), 8(O)'
_chemical_formula_sum 'C80 H76 In8 N28 O68'
_chemical_formula_weight 3436.15
_chemical_name_systematic
;
tetrakis(dimethylammonium) [octaacuatetrakis(mu-pyridazine-3,6-dicarboxylato)
-k2N,O:k2N',O')bis(mu-pyridazine-3,6-dicarboxylato)-k2N,O:k2O',O'')
bis(mu-pyridazine-3,6-dicarboxylato)-k2N,O:kO')
tetrakis(mu-pyridazine-3,6-dicarboxylato)-kO:kO')octaindate(III)octahydrate]
;
_space_group_IT_number 61
_symmetry_cell_setting orthorhombic
_symmetry_Int_Tables_number 61
_symmetry_space_group_name_Hall '-P 2ac 2ab'
_symmetry_space_group_name_H-M 'P b c a'
_atom_sites_solution_hydrogens geom
_atom_sites_solution_primary direct
_atom_sites_solution_secondary difmap
_audit_creation_method SHELXL97
_cell_angle_alpha 90.00
_cell_angle_beta 90.00
_cell_angle_gamma 90.00
_cell_formula_units_Z 4
_cell_length_a 21.2339(1)
_cell_length_b 28.3875(1)
_cell_length_c 28.7497(2)
_cell_measurement_reflns_used 17729
_cell_measurement_temperature 100(2)
_cell_measurement_theta_max 74.50
_cell_measurement_theta_min 3.02
_cell_volume 17329.67(16)
_computing_cell_refinement 'CrysAlis CCD (Oxford Diffraction, 2003)'
_computing_data_collection 'CrysAlis CCD (Oxford Diffraction, 2003)'
_computing_data_reduction 'CrysAlis RED (Oxford Diffraction, 2003)'
_computing_molecular_graphics 'Ortep-3 (Farrugia, 1997)'
_computing_publication_material 'WinGX (Farrugia, 1999)'
_computing_structure_refinement 'SHELXL-97 (Sheldrick, 1997)'
_computing_structure_solution 'Sir92 (Altomare et al., 1993)'
_diffrn_ambient_temperature 100(2)
_diffrn_measured_fraction_theta_full 1.000
_diffrn_measured_fraction_theta_max 1.000
_diffrn_measurement_device_type 'SuperNova, Single source at offset, Atlas'
_diffrn_measurement_method \w
_diffrn_radiation_monochromator mirror
_diffrn_radiation_source 'SuperNova (Cu) X-ray Source'
_diffrn_radiation_type CuK\a
_diffrn_radiation_wavelength 1.54180
_diffrn_reflns_av_R_equivalents 0.0360
_diffrn_reflns_av_sigmaI/netI 0.0910
_diffrn_reflns_limit_h_max 26
_diffrn_reflns_limit_h_min 0
_diffrn_reflns_limit_k_max 35
_diffrn_reflns_limit_k_min 0
_diffrn_reflns_limit_l_max 35
_diffrn_reflns_limit_l_min 0
_diffrn_reflns_number 17729
_diffrn_reflns_theta_full 74.50
_diffrn_reflns_theta_max 74.50
_diffrn_reflns_theta_min 3.02
_diffrn_standards_decay_% 0
_diffrn_standards_interval_count 0
_diffrn_standards_interval_time 0
_diffrn_standards_number 0
_exptl_absorpt_coefficient_mu 9.066
_exptl_absorpt_correction_T_max 0.219
_exptl_absorpt_correction_T_min 0.118
_exptl_absorpt_correction_type numerical
_exptl_absorpt_process_details
;
CrysAlis RED, Oxford Diffraction Ltd.,
Version 1.170.32 (release 06.06.2003 CrysAlis170 VC++)
(compiled Jun  6 2003,13:53:32)
Analytical numeric absorption correction using a multifaceted crystal
model based on expressions derived by R.C. Clark & J.S. Reid.
;
_exptl_crystal_colour colourless
_exptl_crystal_density_diffrn 1.317
_exptl_crystal_density_meas 1.32(1)
_exptl_crystal_density_method flotation
_exptl_crystal_description 'hexagonal plate'
_exptl_crystal_F_000 6752
_exptl_crystal_size_max 0.32
_exptl_crystal_size_mid 0.24
_exptl_crystal_size_min 0.17
_platon_squeeze_details
;
;
_refine_diff_density_max 2.942
_refine_diff_density_min -0.928
_refine_diff_density_rms 0.098
_refine_ls_extinction_method none
_refine_ls_goodness_of_fit_ref 1.079
_refine_ls_hydrogen_treatment constr
_refine_ls_matrix_type full
_refine_ls_number_parameters 814
_refine_ls_number_reflns 17729
_refine_ls_number_restraints 0
_refine_ls_restrained_S_all 1.079
_refine_ls_R_factor_all 0.0347
_refine_ls_R_factor_gt 0.0317
_refine_ls_shift/su_max 0.002
_refine_ls_shift/su_mean 0.000
_refine_ls_structure_factor_coef Fsqd
_refine_ls_weighting_details 'calc w=1/[\s^2^(Fo^2^)+(0.0421P)^2^+36.9325P] where P=(Fo^2^+2Fc^2^)/3'
_refine_ls_weighting_scheme calc
_refine_ls_wR_factor_gt 0.0873
_refine_ls_wR_factor_ref 0.0889
_reflns_number_gt 15706
_reflns_number_total 17729
_reflns_threshold_expression >2sigma(I)
_cod_data_source_file cg201572y_si_002.cif
_cod_data_source_block Compound7
_cod_database_code 4505574

loop_
_symmetry_equiv_pos_as_xyz
'x, y, z'
'-x+1/2, -y, z+1/2'
'x+1/2, -y+1/2, -z'
'-x, y+1/2, -z+1/2'
'-x, -y, -z'
'x-1/2, y, -z-1/2'
'-x-1/2, y-1/2, z'
'x, -y-1/2, z-1/2'

loop_
_atom_site_label
_atom_site_type_symbol
_atom_site_fract_x
_atom_site_fract_y
_atom_site_fract_z
_atom_site_U_iso_or_equiv
_atom_site_adp_type
_atom_site_occupancy
_atom_site_symmetry_multiplicity
_atom_site_calc_flag
_atom_site_refinement_flags
In1 In -0.168574(8) 0.441018(6) 0.324734(7) 0.01383(5) Uani 1 1 d .
In2 In -0.083851(8) 0.319314(6) 0.319948(6) 0.01261(5) Uani 1 1 d .
In3 In 0.170900(8) 0.541120(6) 0.282778(6) 0.01231(5) Uani 1 1 d .
In4 In 0.087615(8) 0.663417(6) 0.288032(6) 0.01242(5) Uani 1 1 d .
N11 N -0.22515(11) 0.37246(9) 0.31847(9) 0.0150(5) Uani 1 1 d .
N12 N -0.19734(11) 0.33052(8) 0.31756(8) 0.0134(4) Uani 1 1 d .
C13 C -0.23284(14) 0.29202(11) 0.31869(11) 0.0196(6) Uani 1 1 d .
C14 C -0.29830(15) 0.29380(12) 0.31964(14) 0.0298(8) Uani 1 1 d .
H14 H -0.3221 0.2663 0.3199 0.036 Uiso 1 1 calc R
C15 C -0.32681(15) 0.33729(12) 0.32014(14) 0.0300(8) Uani 1 1 d .
H15 H -0.3704 0.3404 0.3207 0.036 Uiso 1 1 calc R
C16 C -0.28725(14) 0.37669(10) 0.31970(11) 0.0190(6) Uani 1 1 d .
C17 C -0.19701(14) 0.24632(10) 0.31801(10) 0.0165(6) Uani 1 1 d .
O171 O -0.13719(9) 0.25006(7) 0.31764(7) 0.0162(4) Uani 1 1 d .
O172 O -0.22760(10) 0.20942(8) 0.31662(9) 0.0258(5) Uani 1 1 d .
C18 C -0.31261(14) 0.42654(11) 0.32146(11) 0.0200(6) Uani 1 1 d .
O181 O -0.27128(9) 0.45903(7) 0.32075(7) 0.0165(4) Uani 1 1 d .
O182 O -0.36971(11) 0.43188(9) 0.32289(11) 0.0343(6) Uani 1 1 d .
N21 N 0.22663(11) 0.61048(8) 0.28054(8) 0.0143(5) Uani 1 1 d .
N22 N 0.19916(11) 0.65268(9) 0.28287(8) 0.0140(5) Uani 1 1 d .
C23 C 0.23490(13) 0.69076(10) 0.28629(10) 0.0167(6) Uani 1 1 d .
C24 C 0.30044(14) 0.68908(11) 0.28780(12) 0.0228(7) Uani 1 1 d .
H24 H 0.3243 0.7165 0.2899 0.027 Uiso 1 1 calc R
C25 C 0.32853(14) 0.64586(11) 0.28615(12) 0.0220(6) Uani 1 1 d .
H25 H 0.3721 0.6426 0.2873 0.026 Uiso 1 1 calc R
C26 C 0.28885(14) 0.60673(10) 0.28260(10) 0.0173(6) Uani 1 1 d .
C27 C 0.19879(14) 0.73662(10) 0.28908(10) 0.0168(6) Uani 1 1 d .
O271 O 0.13906(9) 0.73249(7) 0.28838(8) 0.0187(4) Uani 1 1 d .
O272 O 0.22871(10) 0.77353(7) 0.29028(9) 0.0240(5) Uani 1 1 d .
C28 C 0.31397(14) 0.55666(10) 0.28059(11) 0.0169(6) Uani 1 1 d .
O281 O 0.27260(9) 0.52419(7) 0.27856(8) 0.0188(4) Uani 1 1 d .
O282 O 0.37138(10) 0.55146(8) 0.28065(9) 0.0234(5) Uani 1 1 d .
N31 N 0.02219(11) 0.34725(8) 0.30604(8) 0.0137(4) Uani 1 1 d .
N32 N 0.03691(11) 0.39257(8) 0.29784(9) 0.0153(5) Uani 1 1 d .
C33 C 0.09745(13) 0.40395(10) 0.29367(10) 0.0167(6) Uani 1 1 d .
C34 C 0.14636(14) 0.37055(11) 0.29617(12) 0.0227(6) Uani 1 1 d .
H34 H 0.1882 0.3794 0.2920 0.027 Uiso 1 1 calc R
C35 C 0.13029(14) 0.32455(11) 0.30497(13) 0.0253(7) Uani 1 1 d .
H35 H 0.1607 0.3011 0.3074 0.030 Uiso 1 1 calc R
C36 C 0.06634(14) 0.31453(10) 0.31012(11) 0.0183(6) Uani 1 1 d .
C37 C 0.11312(14) 0.45497(10) 0.28705(10) 0.0158(5) Uani 1 1 d .
O371 O 0.07155(10) 0.48582(7) 0.28625(8) 0.0210(4) Uani 1 1 d .
O372 O 0.17112(9) 0.46531(7) 0.28384(8) 0.0188(4) Uani 1 1 d .
C38 C 0.04254(14) 0.26602(11) 0.32250(12) 0.0216(6) Uani 1 1 d .
O381 O -0.01659(10) 0.26162(7) 0.32731(8) 0.0209(4) Uani 1 1 d .
O382 O 0.08152(10) 0.23439(8) 0.32767(11) 0.0339(6) Uani 1 1 d .
N41 N -0.01933(11) 0.63458(9) 0.29952(9) 0.0162(5) Uani 1 1 d .
N42 N -0.03393(11) 0.58924(8) 0.30418(9) 0.0165(5) Uani 1 1 d .
C43 C -0.09191(13) 0.57806(10) 0.31797(11) 0.0167(6) Uani 1 1 d .
C44 C -0.13794(15) 0.61088(11) 0.32887(13) 0.0263(7) Uani 1 1 d .
H44 H -0.1775 0.6017 0.3393 0.032 Uiso 1 1 calc R
C45 C -0.12235(15) 0.65798(11) 0.32350(14) 0.0276(8) Uani 1 1 d .
H45 H -0.1511 0.6818 0.3300 0.033 Uiso 1 1 calc R
C46 C -0.06162(14) 0.66804(11) 0.30802(13) 0.0231(6) Uani 1 1 d .
C47 C -0.10742(14) 0.52586(10) 0.32008(10) 0.0177(6) Uani 1 1 d .
O471 O -0.06633(11) 0.49603(8) 0.31424(8) 0.0233(5) Uani 1 1 d .
O472 O -0.16465(10) 0.51675(9) 0.32798(9) 0.0280(5) Uani 1 1 d .
C48 C -0.03812(15) 0.71756(11) 0.29942(16) 0.0314(8) Uani 1 1 d .
O481 O 0.01919(10) 0.72191(8) 0.28983(9) 0.0254(5) Uani 1 1 d .
O482 O -0.07700(13) 0.74971(10) 0.30096(18) 0.0727(14) Uani 1 1 d .
N51 N 0.1397(2) 0.54051(18) 0.44813(14) 0.0565(11) Uani 1 1 d .
N52 N 0.1242(2) 0.54106(18) 0.49418(16) 0.0618(12) Uani 1 1 d .
C53 C 0.1680(2) 0.55683(17) 0.52431(14) 0.0414(10) Uani 1 1 d .
C54 C 0.2227(3) 0.5731(2) 0.51064(17) 0.0558(12) Uani 1 1 d .
H54 H 0.2511 0.5850 0.5323 0.067 Uiso 1 1 calc R
C55 C 0.2375(3) 0.5725(2) 0.46529(17) 0.0600(14) Uani 1 1 d .
H55 H 0.2763 0.5834 0.4550 0.072 Uiso 1 1 calc R
C56 C 0.19502(19) 0.55571(14) 0.43533(13) 0.0348(8) Uani 1 1 d .
C57 C 0.1494(3) 0.55613(18) 0.57589(18) 0.0525(12) Uani 1 1 d .
O571 O 0.18911(19) 0.56695(11) 0.60333(9) 0.0552(10) Uani 1 1 d .
O572 O 0.0962(2) 0.5444(2) 0.58702(16) 0.1001(18) Uani 1 1 d .
C58 C 0.21127(19) 0.55510(15) 0.38340(13) 0.0353(8) Uani 1 1 d .
O581 O 0.26524(16) 0.56689(15) 0.37147(11) 0.0610(10) Uani 1 1 d .
O582 O 0.16862(11) 0.54105(8) 0.35705(8) 0.0250(5) Uani 1 1 d .
N61 N 0.14623(18) 0.6796(2) 0.47235(13) 0.0617(13) Uani 1 1 d .
N62 N 0.12977(19) 0.68005(17) 0.51775(12) 0.0526(11) Uani 1 1 d .
C63 C 0.07334(18) 0.66734(14) 0.52991(12) 0.0301(7) Uani 1 1 d .
C64 C 0.0285(3) 0.6545(3) 0.49795(16) 0.083(2) Uani 1 1 d .
H64 H -0.0121 0.6464 0.5071 0.099 Uiso 1 1 calc R
C65 C 0.0459(3) 0.6541(3) 0.45193(16) 0.074(2) Uani 1 1 d .
H65 H 0.0176 0.6447 0.4291 0.088 Uiso 1 1 calc R
C66 C 0.10456(18) 0.66758(13) 0.44055(12) 0.0298(7) Uani 1 1 d .
C67 C 0.05797(17) 0.66844(13) 0.58119(12) 0.0282(7) Uani 1 1 d .
O671 O 0.10249(11) 0.68199(8) 0.60747(8) 0.0232(5) Uani 1 1 d .
O672 O 0.00509(14) 0.65739(14) 0.59391(10) 0.0502(8) Uani 1 1 d .
C68 C 0.12700(17) 0.66926(15) 0.39035(13) 0.0343(8) Uani 1 1 d .
O681 O 0.18124(15) 0.6789(2) 0.38149(11) 0.0948(19) Uani 1 1 d .
O682 O 0.08395(11) 0.66088(8) 0.36154(8) 0.0251(5) Uani 1 1 d .
O1 O -0.09466(9) 0.39386(8) 0.31766(8) 0.0189(4) Uani 1 1 d .
O2 O 0.09603(9) 0.58930(6) 0.28055(7) 0.0143(4) Uani 1 1 d .
C1 C 0.51054(16) 0.52237(13) 0.31119(14) 0.0312(7) Uani 1 1 d .
H1A H 0.4941 0.5234 0.3423 0.047 Uiso 1 1 calc R
H1B H 0.5086 0.5533 0.2977 0.047 Uiso 1 1 calc R
H1C H 0.5535 0.5119 0.3120 0.047 Uiso 1 1 calc R
N2 N 0.47275(12) 0.48939(10) 0.28299(10) 0.0235(6) Uani 1 1 d .
H2A H 0.4329 0.5002 0.2815 0.028 Uiso 1 1 calc R
H2B H 0.4882 0.4889 0.2539 0.028 Uiso 1 1 calc R
C3 C 0.47175(16) 0.44095(12) 0.30113(13) 0.0283(7) Uani 1 1 d .
H3A H 0.5139 0.4287 0.3019 0.042 Uiso 1 1 calc R
H3B H 0.4462 0.4216 0.2813 0.042 Uiso 1 1 calc R
H3C H 0.4546 0.4410 0.3320 0.042 Uiso 1 1 calc R
C4 C -0.0077(6) 0.5439(5) 0.4156(5) 0.176(5) Uiso 1 1 d .
H4A H -0.0427 0.5543 0.3971 0.264 Uiso 1 1 calc R
H4B H 0.0168 0.5707 0.4250 0.264 Uiso 1 1 calc R
H4C H -0.0229 0.5278 0.4426 0.264 Uiso 1 1 calc R
N5 N 0.0360(3) 0.5085(2) 0.3851(2) 0.0810(15) Uiso 1 1 d .
H5A H 0.0229 0.5094 0.3553 0.097 Uiso 1 1 calc R
H5B H 0.0759 0.5191 0.3858 0.097 Uiso 1 1 calc R
C6 C 0.0354(5) 0.4617(4) 0.4001(4) 0.139(4) Uiso 1 1 d .
H6A H 0.0409 0.4607 0.4332 0.208 Uiso 1 1 calc R
H6B H 0.0691 0.4448 0.3853 0.208 Uiso 1 1 calc R
H6C H -0.0041 0.4474 0.3920 0.208 Uiso 1 1 calc R
O1W O -0.16950(9) 0.44556(7) 0.24855(7) 0.0178(4) Uani 1 1 d .
O2W O -0.08774(9) 0.31351(7) 0.24532(7) 0.0161(4) Uani 1 1 d .
O3W O 0.17100(10) 0.53887(7) 0.20734(7) 0.0165(4) Uani 1 1 d .
O4W O 0.08503(10) 0.66854(7) 0.21350(7) 0.0179(4) Uani 1 1 d .
O5W O -0.02319(11) 0.64799(9) 0.17444(10) 0.0305(5) Uani 1 1 d .
O6W O 0.20381(13) 0.61470(8) 0.15946(9) 0.0323(5) Uani 1 1 d .
O7W O 0.01383(11) 0.33311(8) 0.19714(10) 0.0307(5) Uani 1 1 d .
O8W O -0.19851(12) 0.37158(9) 0.19595(10) 0.0319(5) Uani 1 1 d .
H1 H -0.0621 0.4087 0.3189 0.048 Uiso 1 1 d .
H2 H 0.0618 0.5758 0.2871 0.048 Uiso 1 1 d .
H11W H -0.1977 0.4689 0.2395 0.048 Uiso 1 1 d .
H12W H -0.1786 0.4174 0.2296 0.048 Uiso 1 1 d .
H21W H -0.0982 0.2827 0.2332 0.048 Uiso 1 1 d .
H22W H -0.0562 0.3172 0.2310 0.048 Uiso 1 1 d .
H31W H 0.1827 0.5613 0.1960 0.048 Uiso 1 1 d .
H32W H 0.1855 0.5137 0.1978 0.048 Uiso 1 1 d .
H41W H 0.0982 0.6932 0.2042 0.048 Uiso 1 1 d .
H42W H 0.0495 0.6607 0.1999 0.048 Uiso 1 1 d .

loop_
_atom_site_aniso_label
_atom_site_aniso_U_11
_atom_site_aniso_U_22
_atom_site_aniso_U_33
_atom_site_aniso_U_23
_atom_site_aniso_U_13
_atom_site_aniso_U_12
In1 0.00895(9) 0.01118(9) 0.02135(10) -0.00157(7) -0.00025(6) 0.00030(6)
In2 0.00910(9) 0.01048(9) 0.01826(10) 0.00064(6) 0.00111(6) 0.00003(6)
In3 0.00883(9) 0.01048(9) 0.01762(9) 0.00011(6) 0.00038(6) 0.00085(6)
In4 0.00837(9) 0.01017(9) 0.01871(10) -0.00049(6) 0.00095(6) 0.00040(6)
N11 0.0109(11) 0.0138(11) 0.0204(12) -0.0006(9) -0.0002(9) -0.0010(9)
N12 0.0127(11) 0.0099(11) 0.0176(11) 0.0027(8) 0.0002(9) 0.0002(9)
C13 0.0156(14) 0.0180(15) 0.0253(15) -0.0007(11) -0.0022(11) 0.0003(11)
C14 0.0128(14) 0.0174(16) 0.059(2) 0.0007(14) -0.0010(14) -0.0046(12)
C15 0.0117(14) 0.0201(16) 0.058(2) 0.0029(15) -0.0040(14) -0.0006(12)
C16 0.0138(13) 0.0122(13) 0.0309(16) 0.0042(11) -0.0003(11) 0.0009(11)
C17 0.0135(13) 0.0149(14) 0.0210(14) 0.0000(11) 0.0010(11) -0.0025(11)
O171 0.0120(9) 0.0113(9) 0.0251(11) -0.0007(8) 0.0023(8) -0.0017(7)
O172 0.0150(10) 0.0150(11) 0.0475(14) -0.0004(9) 0.0007(9) -0.0024(8)
C18 0.0121(13) 0.0192(15) 0.0286(16) 0.0024(12) -0.0010(11) -0.0017(11)
O181 0.0094(9) 0.0125(9) 0.0275(11) 0.0003(8) -0.0007(8) 0.0005(7)
O182 0.0096(10) 0.0209(12) 0.072(2) 0.0053(11) 0.0004(11) -0.0006(9)
N21 0.0108(11) 0.0111(11) 0.0209(12) 0.0000(9) 0.0005(9) 0.0007(9)
N22 0.0092(10) 0.0147(11) 0.0180(12) -0.0004(9) -0.0011(9) -0.0001(9)
C23 0.0130(13) 0.0130(13) 0.0241(15) 0.0013(11) -0.0009(11) -0.0008(11)
C24 0.0133(14) 0.0142(14) 0.0409(19) -0.0011(12) 0.0012(12) -0.0030(11)
C25 0.0116(13) 0.0145(14) 0.0398(19) -0.0007(12) -0.0014(12) -0.0005(11)
C26 0.0115(13) 0.0165(14) 0.0239(15) 0.0000(11) 0.0001(11) 0.0014(11)
C27 0.0127(13) 0.0155(14) 0.0223(14) 0.0014(11) -0.0003(11) -0.0009(11)
O271 0.0098(9) 0.0148(10) 0.0314(12) 0.0001(8) -0.0005(8) -0.0003(8)
O272 0.0135(10) 0.0110(10) 0.0477(14) -0.0017(9) -0.0017(9) -0.0019(8)
C28 0.0126(13) 0.0131(13) 0.0250(15) -0.0024(11) -0.0010(11) 0.0041(11)
O281 0.0085(9) 0.0135(10) 0.0343(12) -0.0017(8) 0.0014(8) 0.0003(7)
O282 0.0103(10) 0.0153(10) 0.0446(14) -0.0028(9) 0.0007(9) 0.0021(8)
N31 0.0121(11) 0.0091(10) 0.0200(12) -0.0014(9) 0.0018(9) -0.0012(8)
N32 0.0130(11) 0.0139(11) 0.0191(12) -0.0012(9) 0.0023(9) 0.0017(9)
C33 0.0138(13) 0.0158(14) 0.0205(14) -0.0018(11) 0.0021(11) -0.0032(11)
C34 0.0121(13) 0.0158(14) 0.0403(18) 0.0025(13) 0.0066(13) -0.0028(11)
C35 0.0125(14) 0.0168(15) 0.046(2) 0.0007(13) 0.0037(13) 0.0037(11)
C36 0.0127(13) 0.0112(13) 0.0310(16) -0.0006(11) 0.0038(12) 0.0000(10)
C37 0.0146(13) 0.0162(14) 0.0166(13) 0.0006(10) 0.0011(10) -0.0015(11)
O371 0.0180(10) 0.0090(9) 0.0359(12) 0.0018(8) 0.0022(9) 0.0025(8)
O372 0.0153(10) 0.0034(9) 0.0376(13) 0.0035(8) 0.0026(8) -0.0032(7)
C38 0.0137(13) 0.0161(14) 0.0350(17) 0.0022(12) 0.0048(12) 0.0016(11)
O381 0.0126(10) 0.0119(10) 0.0381(13) 0.0046(8) 0.0032(9) 0.0008(8)
O382 0.0135(10) 0.0163(11) 0.0719(19) 0.0110(11) 0.0062(11) 0.0032(9)
N41 0.0104(11) 0.0144(11) 0.0237(12) -0.0016(9) -0.0006(9) 0.0014(9)
N42 0.0121(11) 0.0125(11) 0.0250(13) -0.0013(9) -0.0014(9) -0.0002(9)
C43 0.0134(13) 0.0114(13) 0.0254(15) -0.0035(11) 0.0005(11) -0.0022(10)
C44 0.0138(14) 0.0171(15) 0.048(2) -0.0049(14) 0.0071(13) -0.0012(12)
C45 0.0145(14) 0.0118(14) 0.056(2) -0.0049(13) 0.0089(14) -0.0013(11)
C46 0.0102(13) 0.0183(15) 0.0407(19) -0.0044(13) 0.0024(12) 0.0017(11)
C47 0.0175(14) 0.0146(14) 0.0208(14) -0.0020(11) 0.0006(11) -0.0010(11)
O471 0.0229(11) 0.0151(10) 0.0318(12) 0.0010(9) 0.0043(9) 0.0022(9)
O472 0.0155(10) 0.0238(12) 0.0446(14) -0.0078(10) 0.0035(10) -0.0061(9)
C48 0.0130(14) 0.0124(15) 0.069(3) -0.0021(15) 0.0065(15) -0.0005(12)
O481 0.0115(10) 0.0145(10) 0.0501(15) 0.0005(9) 0.0064(9) 0.0020(8)
O482 0.0199(13) 0.0153(13) 0.183(4) 0.0103(19) 0.035(2) 0.0048(11)
N51 0.050(2) 0.085(3) 0.0342(19) -0.012(2) -0.0053(17) -0.002(2)
N52 0.049(2) 0.080(3) 0.056(3) -0.002(2) 0.008(2) -0.008(2)
C53 0.047(2) 0.051(2) 0.0256(19) 0.0002(17) -0.0032(17) 0.0094(19)
C54 0.059(3) 0.067(3) 0.042(2) -0.005(2) -0.013(2) -0.015(3)
C55 0.060(3) 0.085(4) 0.035(2) 0.000(2) 0.002(2) -0.026(3)
C56 0.037(2) 0.039(2) 0.0277(18) 0.0036(15) -0.0011(15) 0.0042(16)
C57 0.057(3) 0.049(3) 0.052(3) -0.003(2) 0.013(2) -0.007(2)
O571 0.100(3) 0.0473(18) 0.0187(13) -0.0060(12) -0.0099(15) 0.0366(18)
O572 0.094(3) 0.148(5) 0.058(3) -0.023(3) 0.037(2) -0.045(3)
C58 0.0346(19) 0.042(2) 0.0292(19) 0.0020(15) -0.0022(15) -0.0051(16)
O581 0.0471(19) 0.104(3) 0.0323(16) 0.0023(17) 0.0014(14) -0.0258(19)
O582 0.0297(12) 0.0251(12) 0.0201(11) -0.0007(9) 0.0005(9) 0.0059(9)
N61 0.036(2) 0.126(4) 0.0234(17) -0.007(2) 0.0058(15) -0.022(2)
N62 0.040(2) 0.093(3) 0.0242(17) -0.0055(18) 0.0010(14) -0.016(2)
C63 0.0316(18) 0.0364(19) 0.0224(16) 0.0026(14) 0.0006(14) -0.0022(15)
C64 0.058(3) 0.167(7) 0.024(2) -0.001(3) -0.001(2) -0.062(4)
C65 0.056(3) 0.142(6) 0.023(2) 0.000(3) -0.003(2) -0.052(4)
C66 0.0329(18) 0.0326(18) 0.0239(17) -0.0013(13) -0.0028(14) 0.0027(15)
C67 0.0316(18) 0.0335(18) 0.0196(16) 0.0005(13) -0.0006(13) -0.0015(14)
O671 0.0272(11) 0.0240(11) 0.0183(10) 0.0012(8) 0.0007(9) 0.0030(9)
O672 0.0361(15) 0.089(3) 0.0254(14) -0.0019(14) 0.0029(12) -0.0222(16)
C68 0.0265(17) 0.053(2) 0.0229(17) -0.0045(16) 0.0008(14) 0.0044(16)
O681 0.0262(16) 0.233(6) 0.0247(16) -0.001(2) 0.0030(13) -0.015(2)
O682 0.0318(12) 0.0259(12) 0.0174(11) -0.0028(9) 0.0015(9) -0.0030(9)
O1 0.0080(9) 0.0182(10) 0.0304(11) 0.0002(8) -0.0003(8) -0.0017(8)
O2 0.0088(8) 0.0033(8) 0.0306(11) -0.0007(7) 0.0026(8) 0.0008(7)
C1 0.0237(16) 0.0300(18) 0.040(2) -0.0065(15) 0.0021(14) 0.0023(14)
N2 0.0166(12) 0.0278(14) 0.0262(14) 0.0001(11) 0.0000(10) 0.0066(11)
C3 0.0198(15) 0.0277(17) 0.0374(19) 0.0028(14) -0.0025(14) 0.0026(13)
O1W 0.0151(10) 0.0161(10) 0.0221(10) 0.0024(8) 0.0024(8) 0.0039(7)
O2W 0.0150(9) 0.0156(10) 0.0175(10) -0.0011(8) 0.0031(8) -0.0011(7)
O3W 0.0195(10) 0.0126(9) 0.0174(10) -0.0020(7) 0.0008(8) 0.0020(8)
O4W 0.0188(10) 0.0142(10) 0.0206(11) 0.0024(8) -0.0011(8) -0.0011(8)
O5W 0.0206(11) 0.0220(12) 0.0491(16) -0.0015(10) -0.0057(10) -0.0005(9)
O6W 0.0385(14) 0.0209(11) 0.0374(14) -0.0004(10) 0.0075(11) -0.0004(10)
O7W 0.0259(12) 0.0201(11) 0.0462(15) 0.0001(10) 0.0157(11) -0.0021(9)
O8W 0.0290(12) 0.0220(12) 0.0448(15) 0.0010(10) -0.0069(11) -0.0001(10)

loop_
_atom_type_symbol
_atom_type_description
_atom_type_scat_dispersion_real
_atom_type_scat_dispersion_imag
_atom_type_scat_source
C C 0.0181 0.0091 'International Tables Vol C Tables 4.2.6.8 and 6.1.1.4'
H H 0.0000 0.0000 'International Tables Vol C Tables 4.2.6.8 and 6.1.1.4'
N N 0.0311 0.0180 'International Tables Vol C Tables 4.2.6.8 and 6.1.1.4'
O O 0.0492 0.0322 'International Tables Vol C Tables 4.2.6.8 and 6.1.1.4'
In In 0.0822 5.0449 'International Tables Vol C Tables 4.2.6.8 and 6.1.1.4'

loop_
_geom_angle_atom_site_label_1
_geom_angle_atom_site_label_2
_geom_angle_atom_site_label_3
_geom_angle
_geom_angle_site_symmetry_1
_geom_angle_site_symmetry_3
O1 In1 O571 100.49(10) . 5_566
O1 In1 O472 128.30(8) . .
O571 In1 O472 94.13(11) 5_566 .
O1 In1 O1W 86.95(8) . .
O571 In1 O1W 167.33(12) 5_566 .
O472 In1 O1W 89.13(9) . .
O1 In1 O181 151.45(8) . .
O571 In1 O181 82.79(12) 5_566 .
O472 In1 O181 79.17(8) . .
O1W In1 O181 85.81(7) . .
O1 In1 N11 80.84(8) . .
O571 In1 N11 83.03(12) 5_566 .
O472 In1 N11 150.52(9) . .
O1W In1 N11 88.10(8) . .
O181 In1 N11 71.35(8) . .
O671 In2 O1 91.58(9) 5_566 .
O671 In2 O2W 165.99(8) 5_566 .
O1 In2 O2W 92.36(8) . .
O671 In2 O381 90.78(9) 5_566 .
O1 In2 O381 144.98(8) . .
O2W In2 O381 93.68(8) . .
O671 In2 O171 85.45(8) 5_566 .
O1 In2 O171 143.70(7) . .
O2W In2 O171 83.42(8) . .
O381 In2 O171 71.31(7) . .
O671 In2 N31 109.96(9) 5_566 .
O1 In2 N31 76.68(8) . .
O2W In2 N31 84.04(8) . .
O381 In2 N31 69.71(8) . .
O171 In2 N31 138.00(7) . .
O671 In2 N12 81.10(8) 5_566 .
O1 In2 N12 76.25(8) . .
O2W In2 N12 86.78(8) . .
O381 In2 N12 138.51(8) . .
O171 In2 N12 67.54(8) . .
N31 In2 N12 150.97(8) . .
O2 In3 O582 90.80(8) . .
O2 In3 O372 130.83(7) . .
O582 In3 O372 89.14(9) . .
O2 In3 O3W 89.40(8) . .
O582 In3 O3W 177.86(9) . .
O372 In3 O3W 89.12(8) . .
O2 In3 O281 151.44(7) . .
O582 In3 O281 94.39(9) . .
O372 In3 O281 77.39(8) . .
O3W In3 O281 86.44(8) . .
O2 In3 N21 80.26(8) . .
O582 In3 N21 92.32(9) . .
O372 In3 N21 148.86(8) . .
O3W In3 N21 89.81(8) . .
O281 In3 N21 71.49(8) . .
O682 In4 O2 94.05(9) . .
O682 In4 O4W 175.94(9) . .
O2 In4 O4W 88.18(8) . .
O682 In4 O481 88.74(9) . .
O2 In4 O481 143.47(8) . .
O4W In4 O481 87.45(9) . .
O682 In4 O271 92.47(8) . .
O2 In4 O271 145.63(7) . .
O4W In4 O271 87.58(8) . .
O481 In4 O271 70.31(8) . .
O682 In4 N22 95.40(9) . .
O2 In4 N22 77.53(8) . .
O4W In4 N22 88.40(8) . .
O481 In4 N22 138.50(8) . .
O271 In4 N22 68.27(8) . .
O682 In4 N41 79.56(9) . .
O2 In4 N41 76.06(8) . .
O4W In4 N41 97.71(8) . .
O481 In4 N41 68.65(8) . .
O271 In4 N41 138.29(8) . .
N22 In4 N41 152.66(8) . .
C16 N11 N12 121.6(2) . .
C16 N11 In1 116.3(2) . .
N12 N11 In1 121.92(18) . .
C13 N12 N11 119.0(2) . .
C13 N12 In2 117.01(19) . .
N11 N12 In2 123.84(18) . .
N12 C13 C14 122.5(3) . .
N12 C13 C17 115.0(3) . .
C14 C13 C17 122.5(3) . .
C15 C14 C13 118.2(3) . .
C14 C15 C16 117.0(3) . .
N11 C16 C15 121.7(3) . .
N11 C16 C18 116.1(3) . .
C15 C16 C18 122.2(3) . .
O172 C17 O171 126.5(3) . .
O172 C17 C13 117.8(3) . .
O171 C17 C13 115.6(3) . .
C17 O171 In2 124.69(18) . .
O182 C18 O181 126.5(3) . .
O182 C18 C16 118.0(3) . .
O181 C18 C16 115.5(3) . .
C18 O181 In1 120.27(19) . .
C26 N21 N22 120.3(2) . .
C26 N21 In3 116.28(19) . .
N22 N21 In3 122.87(17) . .
C23 N22 N21 119.1(2) . .
C23 N22 In4 117.30(19) . .
N21 N22 In4 123.40(17) . .
N22 C23 C24 123.1(3) . .
N22 C23 C27 114.6(2) . .
C24 C23 C27 122.3(3) . .
C25 C24 C23 117.8(3) . .
C24 C25 C26 117.0(3) . .
N21 C26 C25 122.7(3) . .
N21 C26 C28 115.0(3) . .
C25 C26 C28 122.3(3) . .
O272 C27 O271 126.5(3) . .
O272 C27 C23 118.3(3) . .
O271 C27 C23 115.1(2) . .
C27 O271 In4 124.41(19) . .
O282 C28 O281 126.7(3) . .
O282 C28 C26 117.5(3) . .
O281 C28 C26 115.9(2) . .
C28 O281 In3 120.82(18) . .
C36 N31 N32 121.4(2) . .
C36 N31 In2 114.46(18) . .
N32 N31 In2 123.97(17) . .
C33 N32 N31 118.2(2) . .
N32 C33 C34 123.0(3) . .
N32 C33 C37 117.4(3) . .
C34 C33 C37 119.6(3) . .
C35 C34 C33 117.8(3) . .
C34 C35 C36 117.1(3) . .
N31 C36 C35 122.4(3) . .
N31 C36 C38 115.1(3) . .
C35 C36 C38 122.5(3) . .
O371 C37 O372 121.6(3) . .
O371 C37 C33 121.7(3) . .
O372 C37 C33 116.6(3) . .
C37 O372 In3 103.30(18) . .
O382 C38 O381 125.5(3) . .
O382 C38 C36 118.0(3) . .
O381 C38 C36 116.5(3) . .
C38 O381 In2 124.25(19) . .
C46 N41 N42 121.0(3) . .
C46 N41 In4 114.48(19) . .
N42 N41 In4 123.76(17) . .
N41 N42 C43 118.4(2) . .
N42 C43 C44 124.0(3) . .
N42 C43 C47 116.4(3) . .
C44 C43 C47 119.6(3) . .
C45 C44 C43 117.1(3) . .
C44 C45 C46 117.0(3) . .
N41 C46 C45 122.5(3) . .
N41 C46 C48 114.3(3) . .
C45 C46 C48 123.2(3) . .
O471 C47 O472 124.6(3) . .
O471 C47 C43 120.9(3) . .
O472 C47 C43 114.6(3) . .
C47 O472 In1 103.5(2) . .
O482 C48 O481 125.8(3) . .
O482 C48 C46 117.5(3) . .
O481 C48 C46 116.6(3) . .
C48 O481 In4 124.7(2) . .
C56 N51 N52 119.2(4) . .
C53 N52 N51 117.4(4) . .
C54 C53 N52 122.4(4) . .
C54 C53 C57 121.6(4) . .
N52 C53 C57 116.0(4) . .
C53 C54 C55 119.6(5) . .
C56 C55 C54 118.3(5) . .
N51 C56 C55 122.9(4) . .
N51 C56 C58 118.3(4) . .
C55 C56 C58 118.7(4) . .
O571 C57 O572 123.4(5) . .
O571 C57 C53 116.9(4) . .
O572 C57 C53 119.7(5) . .
C57 O571 In1 118.0(4) . 5_566
O581 C58 O582 126.1(4) . .
O581 C58 C56 118.3(4) . .
O582 C58 C56 115.6(3) . .
C58 O582 In3 126.2(2) . .
C66 N61 N62 120.0(4) . .
C63 N62 N61 119.7(4) . .
N62 C63 C64 122.2(4) . .
N62 C63 C67 117.1(3) . .
C64 C63 C67 120.6(4) . .
C63 C64 C65 117.5(4) . .
C66 C65 C64 118.8(4) . .
N61 C66 C65 121.8(4) . .
N61 C66 C68 116.1(3) . .
C65 C66 C68 122.1(4) . .
O672 C67 O671 125.7(3) . .
O672 C67 C63 119.0(3) . .
O671 C67 C63 115.2(3) . .
C67 O671 In2 116.1(2) . 5_566
O681 C68 O682 126.6(4) . .
O681 C68 C66 120.3(3) . .
O682 C68 C66 113.1(3) . .
C68 O682 In4 128.7(2) . .
In1 O1 In2 136.09(10) . .
In3 O2 In4 134.98(9) . .
C3 N2 C1 114.0(3) . .
C6 N5 C4 114.7(8) . .

loop_
_geom_bond_atom_site_label_1
_geom_bond_atom_site_label_2
_geom_bond_distance
_geom_bond_site_symmetry_2
In1 O1 2.073(2) .
In1 O571 2.126(3) 5_566
In1 O472 2.153(2) .
In1 O1W 2.194(2) .
In1 O181 2.2429(19) .
In1 N11 2.294(2) .
In2 O671 2.124(2) 5_566
In2 O1 2.130(2) .
In2 O2W 2.154(2) .
In2 O381 2.183(2) .
In2 O171 2.270(2) .
In2 N31 2.420(2) .
In2 N12 2.432(2) .
In3 O2 2.0981(18) .
In3 O582 2.136(2) .
In3 O372 2.1524(19) .
In3 O3W 2.170(2) .
In3 O281 2.2156(19) .
In3 N21 2.298(2) .
In4 O682 2.116(2) .
In4 O2 2.1226(18) .
In4 O4W 2.148(2) .
In4 O481 2.207(2) .
In4 O271 2.245(2) .
In4 N22 2.393(2) .
In4 N41 2.436(2) .
N11 C16 1.325(4) .
N11 N12 1.329(3) .
N12 C13 1.328(4) .
C13 C14 1.391(4) .
C13 C17 1.504(4) .
C14 C15 1.375(5) .
C15 C16 1.399(4) .
C16 C18 1.515(4) .
C17 O172 1.233(4) .
C17 O171 1.275(4) .
C18 O182 1.223(4) .
C18 O181 1.273(4) .
N21 C26 1.327(4) .
N21 N22 1.334(3) .
N22 C23 1.325(4) .
C23 C24 1.393(4) .
C23 C27 1.513(4) .
C24 C25 1.365(4) .
C25 C26 1.398(4) .
C26 C28 1.519(4) .
C27 O272 1.226(4) .
C27 O271 1.274(4) .
C28 O282 1.228(4) .
C28 O281 1.275(4) .
N31 C36 1.325(4) .
N31 N32 1.345(3) .
N32 C33 1.331(4) .
C33 C34 1.408(4) .
C33 C37 1.498(4) .
C34 C35 1.373(4) .
C35 C36 1.395(4) .
C36 C38 1.510(4) .
C37 O371 1.244(4) .
C37 O372 1.269(4) .
C38 O382 1.230(4) .
C38 O381 1.269(4) .
N41 C46 1.330(4) .
N41 N42 1.331(3) .
N42 C43 1.332(4) .
C43 C44 1.386(4) .
C43 C47 1.519(4) .
C44 C45 1.386(5) .
C45 C46 1.394(4) .
C46 C48 1.512(4) .
C47 O471 1.227(4) .
C47 O472 1.263(4) .
C48 O482 1.232(4) .
C48 O481 1.254(4) .
N51 C56 1.304(6) .
N51 N52 1.364(6) .
N52 C53 1.348(6) .
C53 C54 1.309(7) .
C53 C57 1.535(6) .
C54 C55 1.341(7) .
C55 C56 1.334(6) .
C56 C58 1.532(5) .
C57 O571 1.195(6) .
C57 O572 1.220(7) .
O571 In1 2.126(3) 5_566
C58 O581 1.242(5) .
C58 O582 1.246(5) .
N61 C66 1.317(5) .
N61 N62 1.351(5) .
N62 C63 1.299(5) .
C63 C64 1.372(6) .
C63 C67 1.511(5) .
C64 C65 1.373(6) .
C65 C66 1.344(6) .
C66 C68 1.520(5) .
C67 O672 1.222(5) .
C67 O671 1.270(4) .
O671 In2 2.124(2) 5_566
C68 O681 1.211(5) .
C68 O682 1.256(4) .
C1 N2 1.476(4) .
N2 C3 1.471(4) .
C4 N5 1.625(13) .
N5 C6 1.397(11) .

loop_
_geom_hbond_atom_site_label_D
_geom_hbond_atom_site_label_H
_geom_hbond_atom_site_label_A
_geom_hbond_distance_DH
_geom_hbond_distance_HA
_geom_hbond_distance_DA
_geom_hbond_angle_DHA
_geom_hbond_site_symmetry_A
O1W H11W O281 0.93 1.77 2.665(3) 160.6 6_556
O1W H12W O8W 0.99 1.68 2.660(3) 176.0 .
O2W H21W O271 0.97 1.78 2.723(3) 164.0 4_545
O2W H22W O7W 0.79 1.83 2.623(3) 173.1 .
O3W H31W O6W 0.76 1.90 2.648(3) 170.9 .
O3W H32W O181 0.82 1.88 2.700(3) 172.5 6_656
O4W H41W O171 0.80 1.92 2.717(3) 174.9 4
O4W H42W O5W 0.88 1.75 2.623(3) 176.6 .
O1 H1 N32 0.81 2.24 2.852(3) 133.2 .
O2 H2 N42 0.84 2.13 2.842(3) 142.6 .
N2 H2A O282 0.90 1.96 2.782(3) 151.8 .
N2 H2B O371 0.90 2.11 2.894(4) 144.5 6_656

loop_
_platon_squeeze_void_nr
_platon_squeeze_void_average_x
_platon_squeeze_void_average_y
_platon_squeeze_void_average_z
_platon_squeeze_void_volume
_platon_squeeze_void_count_electrons
1 0.384 0.009 0.000 3589.8 1162.7
2 0.088 -0.010 0.500 3590.0 1162.0
